data_1536564
loop_
_publ_author_name
'Pfitzner, A.'
'Freudenthaler, E.'

_publ_section_title
;
 (Cu I)3 P12: a solid containing a new polymer of phosphorus predicted by
 theory
;
_journal_name_full 'Angewandte Chemie (Edition international)'
_journal_page_first 1647
_journal_page_last 1649
_journal_volume 34
_journal_year 1995
_chemical_formula_sum 'Cu3 I3 P12'
_chemical_name_systematic '(Cu I)3 P12'
_space_group_IT_number 4
_symmetry_space_group_name_Hall 'P 2yb'
_symmetry_space_group_name_H-M 'P 1 21 1'
_cell_angle_alpha 90
_cell_angle_beta 109.43
_cell_angle_gamma 90
_cell_formula_units_Z 4
_cell_length_a 12.846
_cell_length_b 13.857
_cell_length_c 9.651
_cell_volume 1620.106
_citation_journal_id_ASTM ACIEAY
_cod_data_source_file Pfitzner_ACIEAY_1995_1776.cif
_cod_data_source_block Cu3I3P12
_cod_database_code 1536564

loop_
_symmetry_equiv_pos_as_xyz
x,y,z
-x,y+1/2,-z

loop_
_atom_site_label
_atom_site_type_symbol
_atom_site_fract_x
_atom_site_fract_y
_atom_site_fract_z
_atom_site_occupancy
_atom_site_U_iso_or_equiv
P3 P 0.89729 0.05775 0.6134 1 0.0
P5 P 0.96608 0.2977 0.6813 1 0.0
P22 P 0.34096 0.69945 0.3839 1 0.0
P21 P 0.48457 0.89518 0.3048 1 0.0
Cu3 Cu 0.63626 0.4875 0.1975 1 0.0
P6 P 0.92167 0.36243 0.3073 1 0.0
P4 P 0.06518 0.17188 0.4331 1 0.0
I6 I 0.86976 0.13803 0.9884 1 0.0
P14 P 0.62761 0.95562 0.6838 1 0.0
P10 P 0.14006 0.02372 0.4537 1 0.0
I5 I 0.63387 0.62246 0.99724 1 0.0
P7 P 0.0693 0.09038 0.7669 1 0.0
P2 P 0.8448 0.28193 0.4542 1 0.0
P1 P 0.89179 0.13527 0.4073 1 0.0
P20 P 0.59658 0.5821 0.5653 1 0.0
P23 P 0.43615 0.61909 0.5885 1 0.0
P17 P 0.36594 0.47222 0.5437 1 0.0
P11 P 0.97942 0.94586 0.3454 1 0.0
I3 I 0.1623 0.94046 0.11878 1 0.0
P19 P 0.57805 0.76078 0.3091 1 0.0
P12 P 0.82553 0.49424 0.308 1 0.0
P9 P 0.8841 0.71914 0.3318 1 0.0
P24 P 0.43322 0.66644 0.2258 1 0.0
P8 P 0.9197 0.91047 0.5288 1 0.0
I4 I 0.66332 0.94325 0.08976 1 0.0
P13 P 0.55587 0.80877 0.6535 1 0.0
Cu2 Cu 0.93651 0.31672 0.0889 1 0.0
Cu1 Cu 0.08322 0.10905 0.00698 1 0.0
Cu5 Cu 0.48389 0.71365 0.79428 1 0.0
Cu6 Cu 0.70725 0.76545 0.19259 1 0.0
I1 I 0.63503 0.31273 0.0972 1 0.0
P15 P 0.66272 0.72988 0.5466 1 0.0
P18 P 0.52716 0.5377 0.3285 1 0.0
Cu4 Cu 0.84018 0.0402 0.19826 1 0.0
I2 I 0.14242 0.28891 0.098 1 0.0
P16 P 0.40668 0.84659 0.4683 1 0.0
